data_7040811
loop_
_publ_author_name
'Li, Zhuang'
'Liu, Ling'
'Sun, Hong-Mei'
'Shen, Qi'
'Zhang, Yong'

_publ_section_title
;
 Alkyl Grignard cross-coupling of aryl phosphates catalyzed by new, highly
 active ionic iron(ii) complexes containing a phosphine ligand and an
 imidazolium cation.
;
_journal_issue 44
_journal_name_full 'Dalton transactions (Cambridge, England : 2003)'
_journal_page_first 17739
_journal_page_last 17747
_journal_paper_doi 10.1039/c6dt02995g
_journal_volume 45
_journal_year 2016
_chemical_formula_moiety 'C49 H78 Br3 Fe N2 O P'
_chemical_formula_sum 'C49 H78 Br3 Fe N2 O P'
_chemical_formula_weight 1037.65
_chemical_name_systematic
; 
 ? 
;
_space_group_IT_number 19
_symmetry_cell_setting orthorhombic
_symmetry_space_group_name_Hall 'P 2ac 2ab'
_symmetry_space_group_name_H-M 'P 21 21 21'
_atom_sites_solution_hydrogens geom
_atom_sites_solution_primary direct
_atom_sites_solution_secondary difmap
_audit_creation_method SHELXL-97
_audit_update_record
;
2016-09-21 deposited with the CCDC.
2016-09-27 downloaded from the CCDC.
;
_cell_angle_alpha 90.00
_cell_angle_beta 90.00
_cell_angle_gamma 90.00
_cell_formula_units_Z 4
_cell_length_a 14.7396(4)
_cell_length_b 15.5290(5)
_cell_length_c 23.4470(5)
_cell_measurement_reflns_used 31300
_cell_measurement_temperature 293(2)
_cell_measurement_theta_max 30.32
_cell_measurement_theta_min 2.90
_cell_volume 5366.8(3)
_computing_structure_refinement 'SHELXL-97 (Sheldrick, 1997)'
_computing_structure_solution 'SHELXS-97 (Sheldrick, 1990)'
_diffrn_ambient_temperature 293(2)
_diffrn_measured_fraction_theta_full 0.998
_diffrn_measured_fraction_theta_max 0.998
_diffrn_measurement_device_type 'Xcalibur, Atlas, Gemini'
_diffrn_radiation_monochromator graphite
_diffrn_radiation_source 'fine-focus sealed tube'
_diffrn_radiation_type MoK\a
_diffrn_radiation_wavelength 0.71073
_diffrn_reflns_av_R_equivalents 0.0484
_diffrn_reflns_av_unetI/netI 0.0721
_diffrn_reflns_limit_h_max 16
_diffrn_reflns_limit_h_min -17
_diffrn_reflns_limit_k_max 14
_diffrn_reflns_limit_k_min -18
_diffrn_reflns_limit_l_max 27
_diffrn_reflns_limit_l_min -27
_diffrn_reflns_number 24539
_diffrn_reflns_theta_full 25.00
_diffrn_reflns_theta_max 25.00
_diffrn_reflns_theta_min 2.90
_exptl_absorpt_coefficient_mu 2.577
_exptl_crystal_colour Brown
_exptl_crystal_density_diffrn 1.279
_exptl_crystal_density_method 'not measured'
_exptl_crystal_description Block
_exptl_crystal_F_000 2144
_exptl_crystal_size_max 0.17
_exptl_crystal_size_mid 0.12
_exptl_crystal_size_min 0.10
_refine_diff_density_max 0.581
_refine_diff_density_min -0.474
_refine_diff_density_rms 0.067
_refine_ls_abs_structure_details 'Flack H D (1983), Acta Cryst. A39, 876-881'
_refine_ls_abs_structure_Flack -0.001(8)
_refine_ls_extinction_method none
_refine_ls_goodness_of_fit_ref 1.026
_refine_ls_hydrogen_treatment mixed
_refine_ls_matrix_type full
_refine_ls_number_parameters 522
_refine_ls_number_reflns 9306
_refine_ls_number_restraints 0
_refine_ls_restrained_S_all 1.026
_refine_ls_R_factor_all 0.0789
_refine_ls_R_factor_gt 0.0444
_refine_ls_shift/su_max 0.001
_refine_ls_shift/su_mean 0.000
_refine_ls_structure_factor_coef Fsqd
_refine_ls_weighting_details 'calc w=1/[\s^2^(Fo^2^)+(0.0424P)^2^+0.0000P] where P=(Fo^2^+2Fc^2^)/3'
_refine_ls_weighting_scheme calc
_refine_ls_wR_factor_gt 0.0844
_refine_ls_wR_factor_ref 0.0965
_reflns_number_gt 6780
_reflns_number_total 9306
_reflns_threshold_expression >2sigma(I)
_cod_data_source_file c6dt02995g2.cif
_cod_data_source_block 5
_cod_depositor_comments
;
The following automatic conversions were performed:

'_symmetry_cell_setting' value 'Orthorhombic' changed to
'orthorhombic' according to
/usr/data/users/saulius/crontab/automatic-downloads/rss-feeds/RSC/lib/dictionaries/cif_core.dic
dictionary named 'cif_core.dic' version 2.4.2 from 2011-04-26.

Automatic conversion script
Id: cif_fix_values 4268 2015-11-12 08:31:59Z antanas 

 Adding full bibliography for 7040808--7040813.cif.
;
_cod_original_sg_symbol_H-M P2(1)2(1)2(1)
_cod_database_code 7040811

loop_
_symmetry_equiv_pos_as_xyz
'x, y, z'
'-x+1/2, -y, z+1/2'
'-x, y+1/2, -z+1/2'
'x+1/2, -y+1/2, -z'

loop_
_atom_site_label
_atom_site_type_symbol
_atom_site_fract_x
_atom_site_fract_y
_atom_site_fract_z
_atom_site_U_iso_or_equiv
_atom_site_adp_type
_atom_site_occupancy
_atom_site_symmetry_multiplicity
_atom_site_calc_flag
_atom_site_refinement_flags
O1 O 0.6351(3) 0.0161(4) 0.2591(2) 0.0915(16) Uani 1 1 d .
P1 P 0.32784(8) 0.98952(9) 0.06722(5) 0.0346(3) Uani 1 1 d .
Br1 Br 0.22476(4) 1.04498(4) 0.21921(2) 0.05460(18) Uani 1 1 d .
Br2 Br 0.09101(4) 0.87808(4) 0.12121(3) 0.06620(19) Uani 1 1 d .
Br3 Br 0.12284(4) 1.12567(4) 0.06890(2) 0.05112(16) Uani 1 1 d .
Fe1 Fe 0.18633(4) 1.00387(5) 0.12175(3) 0.03737(18) Uani 1 1 d .
N2 N 0.8928(2) 0.0131(2) 0.24674(13) 0.0277(9) Uani 1 1 d .
N1 N 0.8783(3) 0.0908(2) 0.17136(13) 0.0260(9) Uani 1 1 d .
C19 C 0.8340(3) 0.0463(3) 0.21087(16) 0.0282(11) Uani 1 1 d .
H19 H 0.7713 0.0396 0.2128 0.034 Uiso 1 1 calc R
C20 C 0.9686(4) 0.0861(3) 0.18323(18) 0.0341(12) Uani 1 1 d .
H20 H 1.0151 0.1115 0.1624 0.041 Uiso 1 1 calc R
C21 C 0.9783(3) 0.0388(3) 0.22975(17) 0.0305(11) Uani 1 1 d .
H21 H 1.0327 0.0253 0.2477 0.037 Uiso 1 1 calc R
C34 C 0.8726(3) -0.0433(3) 0.29501(16) 0.0293(11) Uani 1 1 d .
C35 C 0.8582(3) -0.1291(3) 0.28450(17) 0.0327(11) Uani 1 1 d .
C36 C 0.8401(4) -0.1816(4) 0.3312(2) 0.0444(14) Uani 1 1 d .
H36 H 0.8296 -0.2401 0.3259 0.053 Uiso 1 1 calc R
C37 C 0.8376(4) -0.1470(4) 0.38517(19) 0.0459(14) Uani 1 1 d .
H37 H 0.8263 -0.1827 0.4162 0.055 Uiso 1 1 calc R
C38 C 0.8514(4) -0.0611(4) 0.39374(19) 0.0474(15) Uani 1 1 d .
H38 H 0.8493 -0.0395 0.4307 0.057 Uiso 1 1 calc R
C39 C 0.8685(3) -0.0051(3) 0.34897(17) 0.0342(12) Uani 1 1 d .
C22 C 0.8349(3) 0.1386(3) 0.12545(17) 0.0306(11) Uani 1 1 d .
C23 C 0.8061(3) 0.2218(3) 0.13670(19) 0.0389(13) Uani 1 1 d .
C24 C 0.7613(4) 0.2640(4) 0.0936(2) 0.0530(16) Uani 1 1 d .
H24 H 0.7388 0.3191 0.0999 0.064 Uiso 1 1 calc R
C25 C 0.7493(4) 0.2255(5) 0.0410(3) 0.0597(18) Uani 1 1 d .
H25 H 0.7184 0.2549 0.0124 0.072 Uiso 1 1 calc R
C26 C 0.7819(4) 0.1458(4) 0.0306(2) 0.0560(17) Uani 1 1 d .
H26 H 0.7744 0.1220 -0.0056 0.067 Uiso 1 1 calc R
C27 C 0.8266(4) 0.0979(3) 0.07240(19) 0.0427(14) Uani 1 1 d .
C40 C 0.8803(4) 0.0915(3) 0.35869(19) 0.0416(13) Uani 1 1 d .
H40 H 0.9027 0.1158 0.3228 0.050 Uiso 1 1 calc R
C41 C 0.9499(6) 0.1122(5) 0.4035(3) 0.108(3) Uani 1 1 d .
H41A H 0.9305 0.0893 0.4396 0.162 Uiso 1 1 calc R
H41B H 0.9565 0.1736 0.4066 0.162 Uiso 1 1 calc R
H41C H 1.0070 0.0871 0.3931 0.162 Uiso 1 1 calc R
C42 C 0.7915(5) 0.1336(5) 0.3707(4) 0.122(3) Uani 1 1 d .
H42A H 0.7677 0.1123 0.4062 0.184 Uiso 1 1 calc R
H42B H 0.7497 0.1207 0.3405 0.184 Uiso 1 1 calc R
H42C H 0.7998 0.1948 0.3733 0.184 Uiso 1 1 calc R
C43 C 0.8577(4) -0.1671(3) 0.2246(2) 0.0430(14) Uani 1 1 d .
H43 H 0.8826 -0.1237 0.1985 0.052 Uiso 1 1 calc R
C44 C 0.7613(4) -0.1861(5) 0.2062(2) 0.0672(19) Uani 1 1 d .
H44A H 0.7614 -0.2074 0.1678 0.101 Uiso 1 1 calc R
H44B H 0.7259 -0.1343 0.2082 0.101 Uiso 1 1 calc R
H44C H 0.7356 -0.2287 0.2311 0.101 Uiso 1 1 calc R
C45 C 0.9168(4) -0.2487(4) 0.2198(2) 0.0562(16) Uani 1 1 d .
H45A H 0.9779 -0.2355 0.2309 0.084 Uiso 1 1 calc R
H45B H 0.9162 -0.2689 0.1811 0.084 Uiso 1 1 calc R
H45C H 0.8929 -0.2926 0.2444 0.084 Uiso 1 1 calc R
C28 C 0.8619(5) 0.0085(4) 0.0611(2) 0.0612(17) Uani 1 1 d .
H28 H 0.9060 -0.0056 0.0910 0.073 Uiso 1 1 calc R
C29 C 0.7855(7) -0.0559(5) 0.0647(3) 0.112(3) Uani 1 1 d .
H29A H 0.7521 -0.0470 0.0994 0.167 Uiso 1 1 calc R
H29B H 0.8099 -0.1132 0.0644 0.167 Uiso 1 1 calc R
H29C H 0.7457 -0.0486 0.0327 0.167 Uiso 1 1 calc R
C30 C 0.9095(5) 0.0004(5) 0.0036(2) 0.089(2) Uani 1 1 d .
H30A H 0.8672 0.0130 -0.0264 0.133 Uiso 1 1 calc R
H30B H 0.9320 -0.0572 -0.0009 0.133 Uiso 1 1 calc R
H30C H 0.9591 0.0403 0.0020 0.133 Uiso 1 1 calc R
C31 C 0.8238(4) 0.2656(4) 0.1939(2) 0.0542(16) Uani 1 1 d .
H31 H 0.8556 0.2245 0.2185 0.065 Uiso 1 1 calc R
C32 C 0.7368(6) 0.2912(6) 0.2233(3) 0.115(3) Uani 1 1 d .
H32A H 0.7032 0.3296 0.1992 0.173 Uiso 1 1 calc R
H32B H 0.7507 0.3195 0.2586 0.173 Uiso 1 1 calc R
H32C H 0.7012 0.2406 0.2308 0.173 Uiso 1 1 calc R
C33 C 0.8848(5) 0.3440(4) 0.1861(3) 0.0729(19) Uani 1 1 d .
H33A H 0.9436 0.3257 0.1733 0.109 Uiso 1 1 calc R
H33B H 0.8908 0.3738 0.2218 0.109 Uiso 1 1 calc R
H33C H 0.8586 0.3819 0.1583 0.109 Uiso 1 1 calc R
C1 C 0.3143(4) 0.9456(3) -0.00560(19) 0.0438(14) Uani 1 1 d .
H1 H 0.3750 0.9395 -0.0223 0.053 Uiso 1 1 calc R
C2 C 0.2701(5) 0.8563(4) -0.0048(2) 0.0632(17) Uani 1 1 d .
H2A H 0.3063 0.8175 0.0183 0.076 Uiso 1 1 calc R
H2B H 0.2102 0.8602 0.0121 0.076 Uiso 1 1 calc R
C3 C 0.2625(5) 0.8211(4) -0.0651(3) 0.078(2) Uani 1 1 d .
H3A H 0.2337 0.7649 -0.0641 0.094 Uiso 1 1 calc R
H3B H 0.3227 0.8141 -0.0811 0.094 Uiso 1 1 calc R
C4 C 0.2066(5) 0.8820(5) -0.1033(3) 0.076(2) Uani 1 1 d .
H4A H 0.2039 0.8591 -0.1417 0.091 Uiso 1 1 calc R
H4B H 0.1451 0.8861 -0.0888 0.091 Uiso 1 1 calc R
C5 C 0.2490(5) 0.9691(4) -0.1041(2) 0.075(2) Uani 1 1 d .
H5A H 0.2114 1.0078 -0.1264 0.090 Uiso 1 1 calc R
H5B H 0.3079 0.9656 -0.1224 0.090 Uiso 1 1 calc R
C6 C 0.2603(4) 1.0058(4) -0.0434(2) 0.0549(16) Uani 1 1 d .
H6A H 0.2910 1.0610 -0.0455 0.066 Uiso 1 1 calc R
H6B H 0.2009 1.0152 -0.0267 0.066 Uiso 1 1 calc R
C7 C 0.4163(4) 0.9234(4) 0.1025(2) 0.0553(16) Uani 1 1 d .
H7 H 0.4484 0.9628 0.1282 0.066 Uiso 1 1 calc R
C8 C 0.3756(5) 0.8554(5) 0.1404(3) 0.078(2) Uani 1 1 d .
H8A H 0.3414 0.8153 0.1171 0.094 Uiso 1 1 calc R
H8B H 0.3336 0.8825 0.1667 0.094 Uiso 1 1 calc R
C9 C 0.4469(5) 0.8053(5) 0.1746(3) 0.094(3) Uani 1 1 d .
H9A H 0.4746 0.8433 0.2024 0.113 Uiso 1 1 calc R
H9B H 0.4175 0.7587 0.1951 0.113 Uiso 1 1 calc R
C10 C 0.5177(5) 0.7695(5) 0.1372(3) 0.101(3) Uani 1 1 d .
H10A H 0.4912 0.7256 0.1130 0.121 Uiso 1 1 calc R
H10B H 0.5640 0.7424 0.1605 0.121 Uiso 1 1 calc R
C11 C 0.5616(5) 0.8384(6) 0.0999(3) 0.107(3) Uani 1 1 d .
H11A H 0.6056 0.8119 0.0746 0.128 Uiso 1 1 calc R
H11B H 0.5932 0.8798 0.1237 0.128 Uiso 1 1 calc R
C12 C 0.4889(4) 0.8843(5) 0.0648(3) 0.074(2) Uani 1 1 d .
H12A H 0.5170 0.9294 0.0423 0.088 Uiso 1 1 calc R
H12B H 0.4611 0.8436 0.0388 0.088 Uiso 1 1 calc R
C13 C 0.3787(3) 1.0968(3) 0.05687(19) 0.0405(13) Uani 1 1 d .
H13 H 0.3333 1.1298 0.0356 0.049 Uiso 1 1 calc R
C14 C 0.3904(4) 1.1452(3) 0.1135(2) 0.0498(15) Uani 1 1 d .
H14A H 0.3336 1.1446 0.1343 0.060 Uiso 1 1 calc R
H14B H 0.4358 1.1163 0.1366 0.060 Uiso 1 1 calc R
C15 C 0.4193(4) 1.2374(4) 0.1030(3) 0.0684(19) Uani 1 1 d .
H15A H 0.3705 1.2676 0.0837 0.082 Uiso 1 1 calc R
H15B H 0.4293 1.2655 0.1394 0.082 Uiso 1 1 calc R
C16 C 0.5027(5) 1.2447(4) 0.0682(3) 0.0743(19) Uani 1 1 d .
H16A H 0.5537 1.2218 0.0895 0.089 Uiso 1 1 calc R
H16B H 0.5148 1.3049 0.0604 0.089 Uiso 1 1 calc R
C17 C 0.4933(4) 1.1967(4) 0.0131(3) 0.0634(18) Uani 1 1 d .
H17A H 0.5507 1.1982 -0.0071 0.076 Uiso 1 1 calc R
H17B H 0.4483 1.2251 -0.0105 0.076 Uiso 1 1 calc R
C18 C 0.4656(4) 1.1043(4) 0.0221(2) 0.0566(17) Uani 1 1 d .
H18A H 0.5141 1.0741 0.0417 0.068 Uiso 1 1 calc R
H18B H 0.4568 1.0769 -0.0146 0.068 Uiso 1 1 calc R
C61 C 0.6140(5) -0.0330(7) 0.3068(4) 0.118(3) Uani 1 1 d .
H61A H 0.6540 -0.0176 0.3380 0.142 Uiso 1 1 calc R
H61B H 0.6228 -0.0936 0.2983 0.142 Uiso 1 1 calc R
C62 C 0.5237(7) -0.0187(9) 0.3229(4) 0.157(5) Uani 1 1 d .
H62A H 0.5209 0.0093 0.3598 0.189 Uiso 1 1 calc R
H62B H 0.4909 -0.0728 0.3251 0.189 Uiso 1 1 calc R
C63 C 0.4848(6) 0.0367(8) 0.2788(5) 0.136(4) Uani 1 1 d .
H63A H 0.4388 0.0060 0.2573 0.163 Uiso 1 1 calc R
H63B H 0.4574 0.0874 0.2957 0.163 Uiso 1 1 calc R
C64 C 0.5583(6) 0.0604(6) 0.2428(4) 0.103(3) Uani 1 1 d .
H64A H 0.5436 0.0469 0.2035 0.124 Uiso 1 1 calc R
H64B H 0.5690 0.1218 0.2456 0.124 Uiso 1 1 calc R

loop_
_atom_site_aniso_label
_atom_site_aniso_U_11
_atom_site_aniso_U_22
_atom_site_aniso_U_33
_atom_site_aniso_U_23
_atom_site_aniso_U_13
_atom_site_aniso_U_12
O1 0.050(3) 0.117(5) 0.107(3) 0.039(3) 0.010(3) 0.005(3)
P1 0.0327(7) 0.0326(8) 0.0386(6) 0.0024(6) 0.0071(6) 0.0021(6)
Br1 0.0483(3) 0.0712(4) 0.0442(3) 0.0040(3) 0.0063(3) 0.0040(3)
Br2 0.0611(4) 0.0377(4) 0.0998(5) 0.0017(4) 0.0257(4) -0.0091(3)
Br3 0.0546(4) 0.0430(4) 0.0558(3) 0.0141(3) 0.0151(3) 0.0077(3)
Fe1 0.0341(4) 0.0312(4) 0.0468(4) 0.0051(4) 0.0119(3) 0.0044(3)
N2 0.029(2) 0.027(2) 0.0279(17) 0.0042(18) -0.0036(17) -0.0003(19)
N1 0.029(2) 0.029(2) 0.0205(17) 0.0038(16) -0.0010(16) -0.0033(19)
C19 0.024(2) 0.032(3) 0.028(2) 0.003(2) -0.003(2) 0.000(2)
C20 0.039(3) 0.035(3) 0.028(2) 0.002(2) 0.006(2) 0.001(3)
C21 0.025(3) 0.036(3) 0.031(2) 0.003(2) -0.003(2) 0.005(2)
C34 0.027(3) 0.037(3) 0.024(2) 0.015(2) 0.0007(18) 0.002(2)
C35 0.039(3) 0.029(3) 0.030(2) 0.013(2) -0.002(2) -0.002(2)
C36 0.054(4) 0.035(3) 0.044(3) 0.010(3) -0.004(3) 0.003(3)
C37 0.056(4) 0.051(4) 0.031(3) 0.020(3) 0.008(2) -0.007(3)
C38 0.065(4) 0.052(4) 0.025(2) 0.008(3) -0.003(2) 0.002(3)
C39 0.036(3) 0.041(3) 0.026(2) 0.008(2) -0.001(2) 0.000(3)
C22 0.033(3) 0.034(3) 0.025(2) 0.011(2) -0.005(2) -0.004(2)
C23 0.042(3) 0.033(3) 0.042(3) 0.018(2) 0.004(2) 0.006(3)
C24 0.047(4) 0.049(4) 0.063(4) 0.023(3) 0.000(3) 0.005(3)
C25 0.053(4) 0.061(5) 0.065(4) 0.039(4) -0.022(3) -0.006(3)
C26 0.059(4) 0.072(5) 0.037(3) 0.014(3) -0.021(3) -0.018(4)
C27 0.050(3) 0.046(4) 0.032(3) 0.011(3) -0.013(2) -0.014(3)
C40 0.058(4) 0.039(3) 0.027(2) 0.003(2) 0.001(2) -0.002(3)
C41 0.148(8) 0.063(6) 0.114(6) 0.013(4) -0.079(5) -0.037(5)
C42 0.086(6) 0.051(5) 0.230(10) -0.024(6) 0.017(7) 0.013(5)
C43 0.060(4) 0.033(3) 0.036(3) 0.006(2) -0.005(3) -0.006(3)
C44 0.071(5) 0.070(5) 0.061(4) -0.013(3) -0.018(3) 0.009(4)
C45 0.073(4) 0.041(4) 0.054(3) -0.005(3) -0.003(3) 0.003(3)
C28 0.096(5) 0.049(4) 0.039(3) -0.005(3) -0.012(3) -0.004(4)
C29 0.182(9) 0.060(6) 0.093(5) 0.001(4) 0.006(6) -0.040(6)
C30 0.110(6) 0.092(6) 0.064(4) -0.031(4) 0.006(4) 0.002(5)
C31 0.073(4) 0.043(4) 0.047(3) -0.003(3) 0.008(3) 0.013(3)
C32 0.113(7) 0.103(7) 0.130(6) -0.046(6) 0.064(6) -0.027(6)
C33 0.077(5) 0.059(5) 0.083(4) 0.000(4) -0.015(4) 0.003(4)
C1 0.062(4) 0.033(3) 0.037(3) -0.003(2) 0.005(3) 0.004(3)
C2 0.090(5) 0.040(4) 0.059(3) -0.001(3) -0.002(3) -0.001(4)
C3 0.088(5) 0.050(4) 0.097(5) -0.027(4) -0.002(4) -0.009(4)
C4 0.098(6) 0.061(5) 0.067(4) -0.022(4) -0.014(4) -0.011(5)
C5 0.106(6) 0.059(5) 0.059(3) -0.006(3) -0.016(3) -0.002(4)
C6 0.068(4) 0.043(4) 0.054(3) -0.009(3) -0.011(3) 0.002(3)
C7 0.052(4) 0.048(4) 0.065(3) 0.013(3) 0.019(3) 0.007(3)
C8 0.071(5) 0.082(5) 0.082(4) 0.040(4) 0.029(4) 0.028(4)
C9 0.102(6) 0.087(6) 0.093(5) 0.051(5) 0.017(4) 0.048(5)
C10 0.078(5) 0.088(6) 0.136(7) 0.045(6) 0.020(5) 0.053(5)
C11 0.069(5) 0.112(7) 0.139(7) 0.049(6) 0.018(5) 0.044(5)
C12 0.051(4) 0.078(5) 0.092(4) 0.018(4) 0.020(4) 0.021(4)
C13 0.036(3) 0.040(3) 0.044(3) 0.004(2) 0.007(2) -0.002(3)
C14 0.054(4) 0.050(4) 0.045(3) 0.001(3) 0.008(3) -0.006(3)
C15 0.071(5) 0.058(5) 0.076(4) -0.020(3) 0.003(4) -0.022(4)
C16 0.070(5) 0.061(5) 0.092(5) -0.004(4) 0.006(4) -0.021(4)
C17 0.052(4) 0.062(5) 0.077(4) 0.002(4) 0.031(3) -0.019(3)
C18 0.045(4) 0.059(5) 0.066(3) -0.005(3) 0.022(3) -0.007(3)
C61 0.051(5) 0.170(9) 0.133(6) 0.070(7) 0.015(5) 0.000(6)
C62 0.086(7) 0.251(16) 0.136(8) 0.044(9) 0.042(6) 0.008(9)
C63 0.066(6) 0.155(10) 0.187(10) -0.030(9) 0.018(7) 0.031(7)
C64 0.083(6) 0.094(7) 0.132(7) 0.011(6) -0.015(6) 0.028(5)

loop_
_atom_type_symbol
_atom_type_description
_atom_type_scat_dispersion_real
_atom_type_scat_dispersion_imag
_atom_type_scat_source
C C 0.0033 0.0016 'International Tables Vol C Tables 4.2.6.8 and 6.1.1.4'
H H 0.0000 0.0000 'International Tables Vol C Tables 4.2.6.8 and 6.1.1.4'
N N 0.0061 0.0033 'International Tables Vol C Tables 4.2.6.8 and 6.1.1.4'
P P 0.1023 0.0942 'International Tables Vol C Tables 4.2.6.8 and 6.1.1.4'
Fe Fe 0.3463 0.8444 'International Tables Vol C Tables 4.2.6.8 and 6.1.1.4'
Br Br -0.2901 2.4595 'International Tables Vol C Tables 4.2.6.8 and 6.1.1.4'
O O 0.0106 0.0060 'International Tables Vol C Tables 4.2.6.8 and 6.1.1.4'

loop_
_geom_angle_atom_site_label_1
_geom_angle_atom_site_label_2
_geom_angle_atom_site_label_3
_geom_angle
C64 O1 C61 108.2(6)
C13 P1 C1 104.8(2)
C13 P1 C7 105.9(3)
C1 P1 C7 106.5(3)
C13 P1 Fe1 109.40(16)
C1 P1 Fe1 114.99(19)
C7 P1 Fe1 114.49(17)
Br2 Fe1 Br1 110.67(3)
Br2 Fe1 Br3 113.67(4)
Br1 Fe1 Br3 111.15(4)
Br2 Fe1 P1 114.80(4)
Br1 Fe1 P1 108.31(4)
Br3 Fe1 P1 97.54(4)
C19 N2 C21 107.7(4)
C19 N2 C34 126.6(4)
C21 N2 C34 125.7(4)
C19 N1 C20 108.0(4)
C19 N1 C22 124.5(4)
C20 N1 C22 127.4(4)
N2 C19 N1 109.0(4)
N2 C19 H19 125.5
N1 C19 H19 125.5
C21 C20 N1 107.7(4)
C21 C20 H20 126.1
N1 C20 H20 126.1
C20 C21 N2 107.4(4)
C20 C21 H21 126.3
N2 C21 H21 126.3
C35 C34 C39 124.6(4)
C35 C34 N2 118.3(4)
C39 C34 N2 117.1(4)
C34 C35 C36 117.3(4)
C34 C35 C43 122.8(4)
C36 C35 C43 119.9(5)
C37 C36 C35 120.1(5)
C37 C36 H36 120.0
C35 C36 H36 120.0
C38 C37 C36 120.9(5)
C38 C37 H37 119.6
C36 C37 H37 119.6
C37 C38 C39 121.9(4)
C37 C38 H38 119.0
C39 C38 H38 119.0
C38 C39 C34 115.3(5)
C38 C39 C40 121.6(4)
C34 C39 C40 123.1(4)
C23 C22 C27 124.3(4)
C23 C22 N1 118.0(4)
C27 C22 N1 117.7(4)
C24 C23 C22 116.9(5)
C24 C23 C31 121.1(5)
C22 C23 C31 122.0(4)
C23 C24 C25 120.8(6)
C23 C24 H24 119.6
C25 C24 H24 119.6
C26 C25 C24 120.9(5)
C26 C25 H25 119.6
C24 C25 H25 119.6
C25 C26 C27 121.9(5)
C25 C26 H26 119.1
C27 C26 H26 119.1
C26 C27 C22 115.2(5)
C26 C27 C28 122.0(5)
C22 C27 C28 122.8(4)
C42 C40 C41 111.9(6)
C42 C40 C39 111.0(5)
C41 C40 C39 113.1(5)
C42 C40 H40 106.8
C41 C40 H40 106.8
C39 C40 H40 106.8
C40 C41 H41A 109.5
C40 C41 H41B 109.5
H41A C41 H41B 109.5
C40 C41 H41C 109.5
H41A C41 H41C 109.5
H41B C41 H41C 109.5
C40 C42 H42A 109.5
C40 C42 H42B 109.5
H42A C42 H42B 109.5
C40 C42 H42C 109.5
H42A C42 H42C 109.5
H42B C42 H42C 109.5
C44 C43 C35 110.0(4)
C44 C43 C45 110.4(5)
C35 C43 C45 112.5(4)
C44 C43 H43 107.9
C35 C43 H43 107.9
C45 C43 H43 107.9
C43 C44 H44A 109.5
C43 C44 H44B 109.5
H44A C44 H44B 109.5
C43 C44 H44C 109.5
H44A C44 H44C 109.5
H44B C44 H44C 109.5
C43 C45 H45A 109.5
C43 C45 H45B 109.5
H45A C45 H45B 109.5
C43 C45 H45C 109.5
H45A C45 H45C 109.5
H45B C45 H45C 109.5
C29 C28 C27 110.1(6)
C29 C28 C30 109.8(5)
C27 C28 C30 112.9(5)
C29 C28 H28 107.9
C27 C28 H28 107.9
C30 C28 H28 107.9
C28 C29 H29A 109.5
C28 C29 H29B 109.5
H29A C29 H29B 109.5
C28 C29 H29C 109.5
H29A C29 H29C 109.5
H29B C29 H29C 109.5
C28 C30 H30A 109.5
C28 C30 H30B 109.5
H30A C30 H30B 109.5
C28 C30 H30C 109.5
H30A C30 H30C 109.5
H30B C30 H30C 109.5
C32 C31 C33 110.3(5)
C32 C31 C23 111.9(5)
C33 C31 C23 110.5(4)
C32 C31 H31 108.0
C33 C31 H31 108.0
C23 C31 H31 108.0
C31 C32 H32A 109.5
C31 C32 H32B 109.5
H32A C32 H32B 109.5
C31 C32 H32C 109.5
H32A C32 H32C 109.5
H32B C32 H32C 109.5
C31 C33 H33A 109.5
C31 C33 H33B 109.5
H33A C33 H33B 109.5
C31 C33 H33C 109.5
H33A C33 H33C 109.5
H33B C33 H33C 109.5
C6 C1 C2 110.0(5)
C6 C1 P1 111.7(4)
C2 C1 P1 111.6(3)
C6 C1 H1 107.8
C2 C1 H1 107.8
P1 C1 H1 107.8
C3 C2 C1 110.2(5)
C3 C2 H2A 109.6
C1 C2 H2A 109.6
C3 C2 H2B 109.6
C1 C2 H2B 109.6
H2A C2 H2B 108.1
C2 C3 C4 111.0(5)
C2 C3 H3A 109.4
C4 C3 H3A 109.4
C2 C3 H3B 109.4
C4 C3 H3B 109.4
H3A C3 H3B 108.0
C5 C4 C3 109.9(6)
C5 C4 H4A 109.7
C3 C4 H4A 109.7
C5 C4 H4B 109.7
C3 C4 H4B 109.7
H4A C4 H4B 108.2
C4 C5 C6 111.6(5)
C4 C5 H5A 109.3
C6 C5 H5A 109.3
C4 C5 H5B 109.3
C6 C5 H5B 109.3
H5A C5 H5B 108.0
C1 C6 C5 111.7(5)
C1 C6 H6A 109.3
C5 C6 H6A 109.3
C1 C6 H6B 109.3
C5 C6 H6B 109.3
H6A C6 H6B 107.9
C8 C7 C12 110.2(5)
C8 C7 P1 111.8(4)
C12 C7 P1 117.2(4)
C8 C7 H7 105.5
C12 C7 H7 105.5
P1 C7 H7 105.5
C7 C8 C9 113.1(6)
C7 C8 H8A 109.0
C9 C8 H8A 109.0
C7 C8 H8B 109.0
C9 C8 H8B 109.0
H8A C8 H8B 107.8
C10 C9 C8 111.4(6)
C10 C9 H9A 109.3
C8 C9 H9A 109.3
C10 C9 H9B 109.3
C8 C9 H9B 109.3
H9A C9 H9B 108.0
C9 C10 C11 112.2(6)
C9 C10 H10A 109.2
C11 C10 H10A 109.2
C9 C10 H10B 109.2
C11 C10 H10B 109.2
H10A C10 H10B 107.9
C10 C11 C12 109.8(6)
C10 C11 H11A 109.7
C12 C11 H11A 109.7
C10 C11 H11B 109.7
C12 C11 H11B 109.7
H11A C11 H11B 108.2
C7 C12 C11 111.6(5)
C7 C12 H12A 109.3
C11 C12 H12A 109.3
C7 C12 H12B 109.3
C11 C12 H12B 109.3
H12A C12 H12B 108.0
C18 C13 C14 109.3(4)
C18 C13 P1 118.8(4)
C14 C13 P1 112.0(3)
C18 C13 H13 105.2
C14 C13 H13 105.2
P1 C13 H13 105.2
C15 C14 C13 110.7(4)
C15 C14 H14A 109.5
C13 C14 H14A 109.5
C15 C14 H14B 109.5
C13 C14 H14B 109.5
H14A C14 H14B 108.1
C16 C15 C14 113.3(5)
C16 C15 H15A 108.9
C14 C15 H15A 108.9
C16 C15 H15B 108.9
C14 C15 H15B 108.9
H15A C15 H15B 107.7
C15 C16 C17 111.1(5)
C15 C16 H16A 109.4
C17 C16 H16A 109.4
C15 C16 H16B 109.4
C17 C16 H16B 109.4
H16A C16 H16B 108.0
C16 C17 C18 112.1(5)
C16 C17 H17A 109.2
C18 C17 H17A 109.2
C16 C17 H17B 109.2
C18 C17 H17B 109.2
H17A C17 H17B 107.9
C17 C18 C13 112.1(5)
C17 C18 H18A 109.2
C13 C18 H18A 109.2
C17 C18 H18B 109.2
C13 C18 H18B 109.2
H18A C18 H18B 107.9
O1 C61 C62 110.1(8)
O1 C61 H61A 109.6
C62 C61 H61A 109.6
O1 C61 H61B 109.6
C62 C61 H61B 109.6
H61A C61 H61B 108.2
C61 C62 C63 105.9(8)
C61 C62 H62A 110.5
C63 C62 H62A 110.5
C61 C62 H62B 110.5
C63 C62 H62B 110.5
H62A C62 H62B 108.7
C64 C63 C62 105.9(7)
C64 C63 H63A 110.6
C62 C63 H63A 110.6
C64 C63 H63B 110.6
C62 C63 H63B 110.6
H63A C63 H63B 108.7
O1 C64 C63 109.4(7)
O1 C64 H64A 109.8
C63 C64 H64A 109.8
O1 C64 H64B 109.8
C63 C64 H64B 109.8
H64A C64 H64B 108.2

loop_
_geom_bond_atom_site_label_1
_geom_bond_atom_site_label_2
_geom_bond_distance
O1 C64 1.378(8)
O1 C61 1.390(8)
P1 C13 1.843(5)
P1 C1 1.849(5)
P1 C7 1.855(6)
P1 Fe1 2.4566(14)
Br1 Fe1 2.4393(9)
Br2 Fe1 2.4062(10)
Br3 Fe1 2.4473(9)
N2 C19 1.314(5)
N2 C21 1.380(6)
N2 C34 1.462(5)
N1 C19 1.328(5)
N1 C20 1.362(6)
N1 C22 1.455(5)
C19 H19 0.9300
C20 C21 1.323(6)
C20 H20 0.9300
C21 H21 0.9300
C34 C35 1.372(7)
C34 C39 1.399(6)
C35 C36 1.390(6)
C35 C43 1.523(7)
C36 C37 1.376(7)
C36 H36 0.9300
C37 C38 1.365(7)
C37 H37 0.9300
C38 C39 1.386(6)
C38 H38 0.9300
C39 C40 1.527(7)
C22 C23 1.385(7)
C22 C27 1.401(7)
C23 C24 1.374(7)
C23 C31 1.527(7)
C24 C25 1.381(8)
C24 H24 0.9300
C25 C26 1.351(8)
C25 H25 0.9300
C26 C27 1.396(7)
C26 H26 0.9300
C27 C28 1.506(8)
C40 C42 1.491(9)
C40 C41 1.503(8)
C40 H40 0.9800
C41 H41A 0.9600
C41 H41B 0.9600
C41 H41C 0.9600
C42 H42A 0.9600
C42 H42B 0.9600
C42 H42C 0.9600
C43 C44 1.514(8)
C43 C45 1.542(7)
C43 H43 0.9800
C44 H44A 0.9600
C44 H44B 0.9600
C44 H44C 0.9600
C45 H45A 0.9600
C45 H45B 0.9600
C45 H45C 0.9600
C28 C29 1.509(10)
C28 C30 1.524(8)
C28 H28 0.9800
C29 H29A 0.9600
C29 H29B 0.9600
C29 H29C 0.9600
C30 H30A 0.9600
C30 H30B 0.9600
C30 H30C 0.9600
C31 C32 1.509(9)
C31 C33 1.525(8)
C31 H31 0.9800
C32 H32A 0.9600
C32 H32B 0.9600
C32 H32C 0.9600
C33 H33A 0.9600
C33 H33B 0.9600
C33 H33C 0.9600
C1 C6 1.515(7)
C1 C2 1.532(8)
C1 H1 0.9800
C2 C3 1.521(8)
C2 H2A 0.9700
C2 H2B 0.9700
C3 C4 1.541(9)
C3 H3A 0.9700
C3 H3B 0.9700
C4 C5 1.491(9)
C4 H4A 0.9700
C4 H4B 0.9700
C5 C6 1.543(7)
C5 H5A 0.9700
C5 H5B 0.9700
C6 H6A 0.9700
C6 H6B 0.9700
C7 C8 1.505(8)
C7 C12 1.515(8)
C7 H7 0.9800
C8 C9 1.533(9)
C8 H8A 0.9700
C8 H8B 0.9700
C9 C10 1.472(9)
C9 H9A 0.9700
C9 H9B 0.9700
C10 C11 1.526(10)
C10 H10A 0.9700
C10 H10B 0.9700
C11 C12 1.528(9)
C11 H11A 0.9700
C11 H11B 0.9700
C12 H12A 0.9700
C12 H12B 0.9700
C13 C18 1.523(7)
C13 C14 1.535(7)
C13 H13 0.9800
C14 C15 1.515(8)
C14 H14A 0.9700
C14 H14B 0.9700
C15 C16 1.478(8)
C15 H15A 0.9700
C15 H15B 0.9700
C16 C17 1.500(8)
C16 H16A 0.9700
C16 H16B 0.9700
C17 C18 1.506(8)
C17 H17A 0.9700
C17 H17B 0.9700
C18 H18A 0.9700
C18 H18B 0.9700
C61 C62 1.401(11)
C61 H61A 0.9700
C61 H61B 0.9700
C62 C63 1.463(13)
C62 H62A 0.9700
C62 H62B 0.9700
C63 C64 1.421(11)
C63 H63A 0.9700
C63 H63B 0.9700
C64 H64A 0.9700
C64 H64B 0.9700
